data_4322006
loop_
_publ_author_name
'Hiroshige Ishino'
'Shin'ichi Tokunaga'
'Hidetake Seino'
'Youichi Ishii'
'Masanobu Hidai'

_publ_contact_author
;
    Masanobu Hidai
 Department of Chemistry and Biotechnology, Graduate School of Engineering,
The University of Tokyo, Hongo, Bunkyo-ku, Tokyo 113-8656, Japan
;
_publ_contact_author_fax ' +81-3-5800-6945 '
_publ_contact_author_phone ' +81-3-5800-6945 ext 7261 '
_publ_section_title
;
 Synthesis and Structures of Tungsten (1-Pyridinio)imido Complexes and
 Their Facile N-N Bond Cleavage1
;
_journal_name_full 'Inorganic Chemistry'
_journal_page_first 2489
_journal_page_last 2496
_journal_paper_doi 10.1021/ic981116n
_journal_volume 38
_journal_year 1999
_chemical_formula_sum 'C26 H33 Cl2 F3 N2 O4 P2 S W'
_space_group_IT_number 14
_symmetry_cell_setting monoclinic
_symmetry_Int_Tables_number 14
_symmetry_space_group_name_Hall '-P 2yn'
_symmetry_space_group_name_H-M 'P 1 21/n 1'
_audit_creation_date 'Mon Aug 17 14:41:00 1998'
_audit_creation_method 'from TEXRAY.INF file'
_cell_angle_alpha 90
_cell_angle_beta 93.58(3)
_cell_angle_gamma 90
_cell_formula_units_Z 4.00
_cell_length_a 8.823(4)
_cell_length_b 34.939(5)
_cell_length_c 10.729(3)
_cell_measurement_reflns_used 25
_cell_measurement_temperature 20.0
_cell_measurement_theta_max 26.73
_cell_measurement_theta_min 23.77
_cell_volume 3300.9(18)
_computing_cell_refinement 'MSC/AFC Diffractometer Control'
_computing_data_collection 'MSC/AFC Diffractometer Control'
_computing_data_reduction 'teXsan: PROCESS (MSC)'
_computing_publication_material 'teXsan: FINISH (MSC)'
_computing_structure_refinement 'teXsan: LS (MSC)'
_computing_structure_solution 'DIRDIF92 (PATTY)'
_diffrn_ambient_temperature 20.0
_diffrn_measurement_device AFC7R
_diffrn_measurement_method 'omega scans with profile analysis'
_diffrn_orient_matrix_UB_11 -0.06939
_diffrn_orient_matrix_UB_12 0.00716
_diffrn_orient_matrix_UB_13 -0.07355
_diffrn_orient_matrix_UB_21 0.07017
_diffrn_orient_matrix_UB_22 -0.01265
_diffrn_orient_matrix_UB_23 -0.05700
_diffrn_orient_matrix_UB_31 -0.05618
_diffrn_orient_matrix_UB_32 -0.02465
_diffrn_orient_matrix_UB_33 0.00787
_diffrn_radiation_monochromator graphite
_diffrn_radiation_source 'X-ray tube'
_diffrn_radiation_type MoKalpha
_diffrn_radiation_wavelength 0.7107
_diffrn_reflns_av_R_equivalents 3.94
_diffrn_reflns_limit_h_max 11
_diffrn_reflns_limit_h_min 0
_diffrn_reflns_limit_k_max 30
_diffrn_reflns_limit_k_min 0
_diffrn_reflns_limit_l_max 13
_diffrn_reflns_limit_l_min -10
_diffrn_reflns_number 8175
_diffrn_reflns_theta_max 27.4750
_diffrn_standards_decay_% -1.29
_diffrn_standards_interval_count 150
_diffrn_standards_number 3
_exptl_absorpt_coefficient_mu_cm 38.754
_exptl_absorpt_correction_T_max 0.998
_exptl_absorpt_correction_T_min 0.949
_exptl_absorpt_correction_type psi-scan
_exptl_crystal_colour blue
_exptl_crystal_density_diffrn 1.697
_exptl_crystal_description prismatic
_exptl_crystal_F_000 1664.00
_exptl_crystal_size_max 0.400
_exptl_crystal_size_mid 0.150
_exptl_crystal_size_min 0.150
_refine_diff_density_max -0.92160
_refine_diff_density_min 0.71470
_refine_ls_extinction_coef 0.00000
_refine_ls_extinction_method Zachariasen_type_2_Gaussian_isotropic
_refine_ls_goodness_of_fit_obs 1.330
_refine_ls_matrix_type full
_refine_ls_number_parameters 370
_refine_ls_number_reflns 3753
_refine_ls_number_restraints 0
_refine_ls_R_factor_obs 0.0410
_refine_ls_shift/esd_max 0.0290
_refine_ls_structure_factor_coef F
_refine_ls_weighting_scheme sigma
_refine_ls_wR_factor_obs 0.0270
_cod_data_source_file ic981116n_3.cif
_cod_data_source_block '[WCl2(NNC5H2Me3-2,4,6)(CO)(PMe2Ph)2][OTf]'
_cod_depositor_comments
;
 Changing the values of the _geom_angle_atom_site_label_1,
 _geom_angle_atom_site_label_2, _geom_angle_atom_site_label_3,
 _geom_bond_atom_site_label_1 and _geom_bond_atom_site_label_2
 data items to match the _atom_site_label data item values.

 Antanas Vaitkus,
 2017-01-29
;
_cod_original_cell_volume 3301(1)
_cod_original_sg_symbol_H-M 'P 21/n '
_cod_database_code 4322006

loop_
_symmetry_equiv_pos_as_xyz
'   +x,   +y,   +z'
1/2-x,1/2+y,1/2-z
'   -x,   -y,   -z'
1/2+x,1/2-y,1/2+z

loop_
_atom_site_aniso_label
_atom_site_aniso_U_11
_atom_site_aniso_U_22
_atom_site_aniso_U_33
_atom_site_aniso_U_12
_atom_site_aniso_U_13
_atom_site_aniso_U_23
W1 0.0468(2) 0.0507(2) 0.0407(2) -0.0031(3) 0.0055(1) 0.0008(2)
Cl1 0.106(2) 0.067(2) 0.069(2) 0.026(2) 0.015(2) -0.005(1)
Cl2 0.069(2) 0.071(2) 0.074(2) -0.013(1) 0.007(1) -0.005(1)
S1 0.091(2) 0.056(2) 0.076(2) -0.004(2) 0.012(2) -0.001(2)
P1 0.070(2) 0.051(2) 0.043(1) 0.003(1) 0.006(1) -0.002(1)
P2 0.064(2) 0.073(2) 0.045(1) -0.008(2) 0.004(1) 0.003(2)
F1 0.30(1) 0.157(8) 0.085(6) 0.000(8) 0.068(7) -0.017(5)
F2 0.207(9) 0.175(8) 0.148(8) 0.079(8) -0.049(7) 0.036(6)
F3 0.211(9) 0.130(7) 0.111(6) -0.064(6) 0.022(6) 0.026(5)
O1 0.081(5) 0.116(7) 0.109(6) 0.010(6) 0.009(5) -0.008(5)
O2 0.096(6) 0.092(6) 0.124(7) 0.028(5) -0.021(5) -0.010(5)
O3 0.127(7) 0.092(6) 0.158(8) -0.055(5) 0.020(6) -0.017(6)
O4 0.123(6) 0.087(6) 0.082(5) 0.002(5) 0.035(5) -0.011(4)
N1 0.041(4) 0.054(5) 0.039(4) -0.015(4) 0.005(3) -0.001(4)
N2 0.045(5) 0.049(5) 0.051(5) -0.007(4) -0.003(4) 0.010(4)
C1 0.060(7) 0.053(6) 0.057(6) -0.002(5) 0.008(5) 0.006(5)
C2 0.074(7) 0.055(6) 0.058(7) 0.006(6) 0.000(6) 0.003(5)
C3 0.088(8) 0.049(6) 0.054(6) -0.006(6) -0.003(6) 0.012(5)
C4 0.069(7) 0.058(7) 0.066(7) -0.008(6) -0.003(6) -0.001(6)
C5 0.059(7) 0.055(6) 0.058(6) -0.007(5) 0.003(5) 0.010(5)
C6 0.057(6) 0.072(7) 0.093(8) 0.008(6) 0.002(6) -0.003(6)
C7 0.12(1) 0.084(9) 0.101(10) -0.004(8) 0.001(8) -0.008(8)
C8 0.062(7) 0.065(7) 0.106(8) -0.023(5) 0.010(6) -0.009(6)
C9 0.075(7) 0.061(7) 0.054(6) -0.010(7) 0.004(6) 0.008(5)
C10 0.075(7) 0.098(9) 0.071(7) 0.004(6) -0.006(6) -0.008(6)
C11 0.121(9) 0.053(6) 0.063(7) -0.011(6) 0.013(6) 0.009(5)
C12 0.083(8) 0.054(6) 0.046(6) 0.018(6) 0.022(5) 0.008(5)
C13 0.092(9) 0.098(9) 0.075(8) 0.012(8) 0.031(7) -0.012(7)
C14 0.12(1) 0.16(2) 0.08(1) 0.04(1) 0.053(9) 0.01(1)
C15 0.19(2) 0.11(1) 0.09(1) 0.07(1) 0.07(1) 0.027(9)
C16 0.23(2) 0.051(8) 0.073(9) 0.01(1) 0.05(1) -0.002(6)
C17 0.111(9) 0.062(7) 0.058(7) 0.001(7) 0.014(6) -0.009(6)
C18 0.13(1) 0.109(9) 0.057(7) -0.059(8) 0.014(7) -0.022(7)
C19 0.072(8) 0.15(1) 0.069(7) -0.001(7) 0.005(6) 0.041(7)
C20 0.059(6) 0.072(7) 0.036(5) -0.004(6) 0.008(4) 0.006(5)
C21 0.13(1) 0.079(8) 0.061(7) -0.017(8) 0.038(7) -0.011(6)
C22 0.15(1) 0.075(9) 0.091(9) -0.034(9) 0.050(9) -0.010(7)
C23 0.10(1) 0.11(1) 0.085(9) -0.040(9) 0.018(8) 0.016(9)
C24 0.075(8) 0.110(10) 0.074(8) 0.005(8) 0.027(6) 0.015(8)
C25 0.076(7) 0.067(8) 0.057(6) 0.006(6) 0.007(5) 0.014(5)
C26 0.12(1) 0.079(9) 0.074(9) 0.004(8) 0.004(8) -0.020(7)

loop_
_atom_site_label
_atom_site_fract_x
_atom_site_fract_y
_atom_site_fract_z
_atom_site_U_iso_or_equiv
_atom_site_thermal_displace_type
_atom_site_calc_flag
_atom_site_calc_attached_atom
W1 0.12641(4) 0.18170(1) 0.04080(3) 0.04595(9) Uij ? ?
Cl1 0.0301(3) 0.24713(7) 0.0528(2) 0.0802(9) Uij ? ?
Cl2 0.3796(3) 0.21079(7) 0.0507(2) 0.0711(9) Uij ? ?
S1 0.2561(4) 0.01997(8) 0.2464(3) 0.0739(10) Uij ? ?
P1 0.1111(3) 0.19368(7) -0.1924(2) 0.0548(8) Uij ? ?
P2 0.1523(3) 0.17884(8) 0.2767(2) 0.0605(8) Uij ? ?
F1 0.190(1) 0.0133(2) 0.4751(7) 0.179(4) Uij ? ?
F2 0.365(1) -0.0226(2) 0.4276(8) 0.179(4) Uij ? ?
F3 0.1405(10) -0.0353(2) 0.3674(6) 0.150(4) Uij ? ?
O1 -0.2210(8) 0.1706(2) 0.0455(7) 0.102(3) Uij ? ?
O2 0.1056(8) 0.0334(2) 0.2165(7) 0.105(3) Uij ? ?
O3 0.3625(9) 0.0484(2) 0.2827(7) 0.125(3) Uij ? ?
O4 0.3039(8) -0.0090(2) 0.1643(6) 0.096(3) Uij ? ?
N1 0.1671(7) 0.1334(2) 0.0198(6) 0.045(2) Uij ? ?
N2 0.1965(8) 0.0964(2) -0.0183(6) 0.049(2) Uij ? ?
C1 0.348(1) 0.0852(2) -0.0233(8) 0.057(3) Uij ? ?
C2 0.375(1) 0.0504(3) -0.0743(8) 0.062(3) Uij ? ?
C3 0.260(1) 0.0264(3) -0.1177(9) 0.064(4) Uij ? ?
C4 0.109(1) 0.0380(3) -0.1034(9) 0.065(4) Uij ? ?
C5 0.079(1) 0.0728(3) -0.0556(8) 0.057(3) Uij ? ?
C6 0.469(1) 0.1105(3) 0.0268(9) 0.074(4) Uij ? ?
C7 0.292(1) -0.0119(3) -0.177(1) 0.101(5) Uij ? ?
C8 -0.080(1) 0.0865(3) -0.0412(10) 0.078(4) Uij ? ?
C9 -0.101(1) 0.1753(3) 0.0433(9) 0.063(3) Uij ? ?
C10 -0.078(1) 0.1926(3) -0.2675(8) 0.082(4) Uij ? ?
C11 0.185(1) 0.2392(2) -0.2428(8) 0.079(4) Uij ? ?
C12 0.220(1) 0.1571(3) -0.2696(8) 0.060(3) Uij ? ?
C13 0.375(1) 0.1597(3) -0.2665(9) 0.087(4) Uij ? ?
C14 0.460(2) 0.1306(5) -0.316(1) 0.121(6) Uij ? ?
C15 0.390(2) 0.0995(5) -0.368(1) 0.126(7) Uij ? ?
C16 0.235(2) 0.0967(3) -0.374(1) 0.117(6) Uij ? ?
C17 0.148(1) 0.1262(3) -0.3259(9) 0.077(4) Uij ? ?
C18 0.168(1) 0.2244(3) 0.3555(8) 0.100(4) Uij ? ?
C19 0.323(1) 0.1536(3) 0.3359(9) 0.098(4) Uij ? ?
C20 -0.006(1) 0.1540(3) 0.3422(7) 0.055(3) Uij ? ?
C21 -0.015(1) 0.1147(3) 0.3333(9) 0.087(4) Uij ? ?
C22 -0.140(2) 0.0962(3) 0.373(1) 0.103(5) Uij ? ?
C23 -0.256(1) 0.1151(4) 0.416(1) 0.099(5) Uij ? ?
C24 -0.252(1) 0.1539(4) 0.4258(10) 0.085(4) Uij ? ?
C25 -0.126(1) 0.1735(3) 0.3879(8) 0.067(3) Uij ? ?
C26 0.241(2) -0.0072(4) 0.387(1) 0.089(5) Uij ? ?
H1 0.4775 0.0424 -0.0801 0.0738 Uij ? ?
H2 0.0276 0.0212 -0.1275 0.0749 Uij ? ?
H3 0.5652 0.0988 0.0168 0.0785 Uij ? ?
H4 0.4644 0.1342 -0.0168 0.0785 Uij ? ?
H5 0.4576 0.1150 0.1131 0.0785 Uij ? ?
H6 0.2531 -0.0319 -0.1277 0.1035 Uij ? ?
H7 0.2437 -0.0128 -0.2586 0.1035 Uij ? ?
H8 0.3982 -0.0151 -0.1815 0.1035 Uij ? ?
H9 -0.0937 0.0919 0.0442 0.0853 Uij ? ?
H10 -0.0983 0.1091 -0.0892 0.0853 Uij ? ?
H11 -0.1503 0.0672 -0.0696 0.0853 Uij ? ?
H12 -0.1348 0.2137 -0.2400 0.0871 Uij ? ?
H13 -0.0720 0.1939 -0.3555 0.0871 Uij ? ?
H14 -0.1271 0.1694 -0.2466 0.0871 Uij ? ?
H15 0.2855 0.2426 -0.2075 0.0784 Uij ? ?
H16 0.1854 0.2396 -0.3313 0.0784 Uij ? ?
H17 0.1224 0.2594 -0.2159 0.0784 Uij ? ?
H18 0.4241 0.1816 -0.2307 0.1013 Uij ? ?
H19 0.5676 0.1324 -0.3122 0.1309 Uij ? ?
H20 0.4490 0.0796 -0.4009 0.1364 Uij ? ?
H21 0.1863 0.0748 -0.4112 0.1289 Uij ? ?
H22 0.0399 0.1248 -0.3319 0.0894 Uij ? ?
H23 0.1700 0.2205 0.4431 0.1041 Uij ? ?
H24 0.2586 0.2368 0.3346 0.1041 Uij ? ?
H25 0.0829 0.2399 0.3300 0.1041 Uij ? ?
H26 0.3217 0.1511 0.4240 0.0989 Uij ? ?
H27 0.3247 0.1288 0.2991 0.0989 Uij ? ?
H28 0.4100 0.1675 0.3155 0.0989 Uij ? ?
H29 0.0648 0.1005 0.2999 0.1002 Uij ? ?
H30 -0.1432 0.0690 0.3691 0.1170 Uij ? ?
H31 -0.3431 0.1014 0.4397 0.1094 Uij ? ?
H32 -0.3344 0.1674 0.4585 0.0969 Uij ? ?
H33 -0.1232 0.2007 0.3933 0.0802 Uij ? ?

loop_
_atom_type_symbol
_atom_type_oxidation_number
_atom_type_number_in_cell
_atom_type_scat_dispersion_real
_atom_type_scat_dispersion_imag
_atom_type_scat_source
C 0 104 0.003 0.002 'International Tables'
H 0 132 0.000 0.000 'International Tables'
W 0 4 -0.849 6.872 'International Tables'
P 0 8 0.102 0.094 'International Tables'
O 0 16 0.011 0.006 'International Tables'
F 0 12 0.017 0.010 'International Tables'
S 0 4 0.125 0.123 'International Tables'
Cl 0 8 0.148 0.159 'International Tables'
N 0 8 0.006 0.003 'International Tables'

loop_
_geom_angle_atom_site_label_1
_geom_angle_atom_site_label_2
_geom_angle_atom_site_label_3
_geom_angle
_geom_angle_site_symmetry_1
_geom_angle_site_symmetry_2
_geom_angle_site_symmetry_3
_geom_angle_publ_flag
Cl1 W1 Cl2 85.92(9) ? ? ? yes
Cl1 W1 P1 84.28(8) ? ? ? yes
Cl1 W1 P2 89.66(9) ? ? ? yes
Cl1 W1 N1 170.8(2) ? ? ? yes
Cl1 W1 C9 75.7(3) ? ? ? yes
Cl2 W1 P1 88.08(8) ? ? ? yes
Cl2 W1 P2 87.00(8) ? ? ? yes
Cl2 W1 N1 102.3(2) ? ? ? yes
Cl2 W1 C9 161.5(3) ? ? ? yes
P1 W1 P2 172.46(9) ? ? ? yes
P1 W1 N1 91.8(2) ? ? ? yes
P1 W1 C9 92.3(3) ? ? ? yes
P2 W1 N1 94.8(2) ? ? ? yes
P2 W1 C9 90.6(3) ? ? ? yes
N1 W1 C9 96.2(3) ? ? ? yes
O2 S1 O3 115.2(5) ? ? ? yes
O2 S1 O4 113.7(5) ? ? ? yes
O2 S1 C26 104.2(6) ? ? ? yes
O3 S1 O4 117.1(5) ? ? ? yes
O3 S1 C26 103.1(6) ? ? ? yes
O4 S1 C26 100.7(5) ? ? ? yes
W1 P1 C10 115.3(3) ? ? ? yes
W1 P1 C11 116.2(3) ? ? ? yes
W1 P1 C12 109.5(3) ? ? ? yes
C10 P1 C11 103.0(5) ? ? ? yes
C10 P1 C12 106.3(5) ? ? ? yes
C11 P1 C12 105.6(4) ? ? ? yes
W1 P2 C18 115.7(3) ? ? ? yes
W1 P2 C19 112.9(3) ? ? ? yes
W1 P2 C20 112.4(3) ? ? ? yes
C18 P2 C19 103.2(5) ? ? ? yes
C18 P2 C20 106.1(4) ? ? ? yes
C19 P2 C20 105.6(4) ? ? ? yes
W1 N1 N2 170.2(5) ? ? ? yes
N1 N2 C1 118.2(7) ? ? ? yes
N1 N2 C5 119.9(7) ? ? ? yes
C1 N2 C5 121.9(8) ? ? ? yes
N2 C1 C2 117.4(9) ? ? ? yes
N2 C1 C6 119.6(8) ? ? ? yes
C2 C1 C6 123.0(9) ? ? ? yes
C1 C2 C3 122.5(10) ? ? ? yes
C2 C3 C4 117.9(9) ? ? ? yes
C2 C3 C7 122(1) ? ? ? yes
C4 C3 C7 120.0(10) ? ? ? yes
C3 C4 C5 120.6(9) ? ? ? yes
N2 C5 C4 119.5(9) ? ? ? yes
N2 C5 C8 118.4(8) ? ? ? yes
C4 C5 C8 122.1(9) ? ? ? yes
W1 C9 O1 177(1) ? ? ? yes
P1 C12 C13 119.7(9) ? ? ? yes
P1 C12 C17 120.1(9) ? ? ? yes
C13 C12 C17 120.2(10) ? ? ? yes
C12 C13 C14 120(1) ? ? ? yes
C13 C14 C15 120(1) ? ? ? yes
C14 C15 C16 120(1) ? ? ? yes
C15 C16 C17 119(1) ? ? ? yes
C12 C17 C16 119(1) ? ? ? yes
P2 C20 C21 119.5(8) ? ? ? yes
P2 C20 C25 121.8(8) ? ? ? yes
C21 C20 C25 118.3(9) ? ? ? yes
C20 C21 C22 119(1) ? ? ? yes
C21 C22 C23 121(1) ? ? ? yes
C22 C23 C24 120(1) ? ? ? yes
C23 C24 C25 119(1) ? ? ? yes
C20 C25 C24 120.5(10) ? ? ? yes
S1 C26 F1 111.7(9) ? ? ? yes
S1 C26 F2 113(1) ? ? ? yes
S1 C26 F3 110.0(9) ? ? ? yes
F1 C26 F2 108(1) ? ? ? yes
F1 C26 F3 105(1) ? ? ? yes
F2 C26 F3 106(1) ? ? ? yes

loop_
_geom_bond_atom_site_label_1
_geom_bond_atom_site_label_2
_geom_bond_distance
_geom_bond_site_symmetry_1
_geom_bond_site_symmetry_2
_geom_bond_publ_flag
W1 Cl1 2.445(2) ? ? yes
W1 Cl2 2.451(3) ? ? yes
W1 P1 2.532(2) ? ? yes
W1 P2 2.529(2) ? ? yes
W1 O1 3.093(7) ? ? yes
W1 N1 1.744(7) ? ? yes
W1 N2 3.116(7) ? ? yes
W1 C9 2.021(9) ? ? yes
W1 C10 3.688(9) ? ? yes
W1 C11 3.709(9) ? ? yes
W1 C12 3.587(9) ? ? yes
W1 C18 3.688(9) ? ? yes
W1 C19 3.648(9) ? ? yes
W1 C20 3.637(8) ? ? yes
Cl1 Cl2 3.337(4) ? ? yes
Cl1 P1 3.340(3) ? ? yes
Cl1 P2 3.507(4) ? ? yes
Cl1 O1 3.469(8) ? ? yes
Cl1 C9 2.76(1) ? ? yes
Cl1 C11 3.542(9) ? ? yes
Cl1 C18 3.487(10) ? ? yes
Cl2 P1 3.464(3) ? ? yes
Cl2 P2 3.428(3) ? ? yes
Cl2 O1 3.797(7) ? ? yes
Cl2 N1 3.297(7) ? ? yes
Cl2 C6 3.605(9) ? ? yes
Cl2 C11 3.630(9) ? ? yes
Cl2 C19 3.716(9) ? ? yes
S1 F1 2.568(7) ? ? yes
S1 F2 2.584(8) ? ? yes
S1 F3 2.573(7) ? ? yes
S1 O2 1.426(7) ? ? yes
S1 O3 1.406(7) ? ? yes
S1 O4 1.423(6) ? ? yes
S1 C26 1.79(1) ? ? yes
P1 N1 3.119(7) ? ? yes
P1 C9 3.301(9) ? ? yes
P1 C10 1.809(9) ? ? yes
P1 C11 1.815(9) ? ? yes
P1 C12 1.831(9) ? ? yes
P1 C13 2.77(1) ? ? yes
P1 C17 2.79(1) ? ? yes
P2 N1 3.191(7) ? ? yes
P2 C9 3.253(10) ? ? yes
P2 C18 1.804(10) ? ? yes
P2 C19 1.822(10) ? ? yes
P2 C20 1.821(9) ? ? yes
P2 C21 2.77(1) ? ? yes
P2 C25 2.81(1) ? ? yes
F1 F1 3.55(2) ? ? yes
F1 F2 2.08(1) ? ? yes
F1 F3 2.09(1) ? ? yes
F1 F3 3.54(1) ? ? yes
F1 O2 2.91(1) ? ? yes
F1 O3 2.91(1) ? ? yes
F1 O4 3.628(9) ? ? yes
F1 C16 3.34(1) ? ? yes
F1 C26 1.29(1) ? ? yes
F2 F2 3.18(2) ? ? yes
F2 F3 2.09(1) ? ? yes
F2 O2 3.680(10) ? ? yes
F2 O3 2.93(1) ? ? yes
F2 O4 2.882(10) ? ? yes
F2 C15 3.53(2) ? ? yes
F2 C23 3.79(1) ? ? yes
F2 C26 1.27(1) ? ? yes
F3 O2 2.902(10) ? ? yes
F3 O3 3.666(10) ? ? yes
F3 O4 2.840(9) ? ? yes
F3 C4 3.48(1) ? ? yes
F3 C22 3.51(1) ? ? yes
F3 C23 3.73(1) ? ? yes
F3 C26 1.33(1) ? ? yes
O1 N1 3.689(9) ? ? yes
O1 C6 3.44(1) ? ? yes
O1 C8 3.34(1) ? ? yes
O1 C9 1.072(9) ? ? yes
O1 C10 3.74(1) ? ? yes
O1 C20 3.65(1) ? ? yes
O1 C25 3.72(1) ? ? yes
O2 O3 2.391(10) ? ? yes
O2 O4 2.386(9) ? ? yes
O2 N2 3.477(10) ? ? yes
O2 C4 3.44(1) ? ? yes
O2 C4 3.32(1) ? ? yes
O2 C5 3.22(1) ? ? yes
O2 C7 3.59(1) ? ? yes
O2 C8 3.64(1) ? ? yes
O2 C21 3.31(1) ? ? yes
O2 C22 3.57(1) ? ? yes
O2 C26 2.55(1) ? ? yes
O3 O4 2.413(10) ? ? yes
O3 C1 3.52(1) ? ? yes
O3 C6 3.67(1) ? ? yes
O3 C7 3.56(1) ? ? yes
O3 C19 3.74(1) ? ? yes
O3 C26 2.52(1) ? ? yes
O4 C2 3.38(1) ? ? yes
O4 C2 3.37(1) ? ? yes
O4 C3 3.27(1) ? ? yes
O4 C4 3.64(1) ? ? yes
O4 C4 3.80(1) ? ? yes
O4 C7 3.66(1) ? ? yes
O4 C7 3.64(1) ? ? yes
O4 C8 3.56(1) ? ? yes
O4 C26 2.49(1) ? ? yes
N1 N2 1.383(8) ? ? yes
N1 C1 2.39(1) ? ? yes
N1 C2 3.61(1) ? ? yes
N1 C4 3.61(1) ? ? yes
N1 C5 2.38(1) ? ? yes
N1 C6 2.78(1) ? ? yes
N1 C8 2.77(1) ? ? yes
N1 C9 2.81(1) ? ? yes
N1 C12 3.28(1) ? ? yes
N1 C13 3.79(1) ? ? yes
N1 C17 3.71(1) ? ? yes
N1 C19 3.65(1) ? ? yes
N2 C1 1.398(10) ? ? yes
N2 C2 2.36(1) ? ? yes
N2 C3 2.74(1) ? ? yes
N2 C4 2.35(1) ? ? yes
N2 C5 1.366(10) ? ? yes
N2 C6 2.48(1) ? ? yes
N2 C8 2.46(1) ? ? yes
N2 C12 3.45(1) ? ? yes
N2 C17 3.46(1) ? ? yes
C1 C2 1.36(1) ? ? yes
C1 C3 2.40(1) ? ? yes
C1 C4 2.77(1) ? ? yes
C1 C5 2.42(1) ? ? yes
C1 C6 1.47(1) ? ? yes
C1 C7 3.79(1) ? ? yes
C1 C8 3.77(1) ? ? yes
C1 C12 3.77(1) ? ? yes
C1 C13 3.71(1) ? ? yes
C1 C14 3.70(2) ? ? yes
C1 C15 3.77(2) ? ? yes
C2 C3 1.38(1) ? ? yes
C2 C4 2.39(1) ? ? yes
C2 C5 2.75(1) ? ? yes
C2 C6 2.48(1) ? ? yes
C2 C7 2.53(1) ? ? yes
C2 C15 3.60(2) ? ? yes
C2 C16 3.74(2) ? ? yes
C3 C4 1.41(1) ? ? yes
C3 C5 2.40(1) ? ? yes
C3 C6 3.76(1) ? ? yes
C3 C7 1.51(1) ? ? yes
C3 C16 3.69(1) ? ? yes
C4 C5 1.35(1) ? ? yes
C4 C7 2.54(1) ? ? yes
C4 C8 2.50(1) ? ? yes
C4 C16 3.78(2) ? ? yes
C5 C6 3.74(1) ? ? yes
C5 C7 3.78(1) ? ? yes
C5 C8 1.50(1) ? ? yes
C5 C17 3.53(1) ? ? yes
C6 C13 3.64(1) ? ? yes
C6 C14 3.74(2) ? ? yes
C8 C9 3.24(1) ? ? yes
C9 C10 3.41(1) ? ? yes
C9 C20 3.35(1) ? ? yes
C9 C25 3.72(1) ? ? yes
C10 C11 2.84(1) ? ? yes
C10 C12 2.91(1) ? ? yes
C10 C17 3.15(1) ? ? yes
C10 C24 3.79(1) ? ? yes
C10 C25 3.75(1) ? ? yes
C11 C12 2.90(1) ? ? yes
C11 C13 3.26(1) ? ? yes
C11 C25 3.71(1) ? ? yes
C12 C13 1.36(1) ? ? yes
C12 C14 2.39(2) ? ? yes
C12 C15 2.76(2) ? ? yes
C12 C16 2.40(1) ? ? yes
C12 C17 1.38(1) ? ? yes
C13 C14 1.39(1) ? ? yes
C13 C15 2.38(2) ? ? yes
C13 C16 2.74(2) ? ? yes
C13 C17 2.37(1) ? ? yes
C14 C15 1.35(2) ? ? yes
C14 C16 2.36(2) ? ? yes
C14 C17 2.76(2) ? ? yes
C15 C16 1.37(2) ? ? yes
C15 C17 2.40(2) ? ? yes
C15 C19 3.71(2) ? ? yes
C16 C17 1.40(1) ? ? yes
C16 C21 3.77(2) ? ? yes
C18 C19 2.84(1) ? ? yes
C18 C20 2.90(1) ? ? yes
C18 C25 3.18(1) ? ? yes
C19 C20 2.90(1) ? ? yes
C19 C21 3.27(1) ? ? yes
C20 C21 1.38(1) ? ? yes
C20 C22 2.37(1) ? ? yes
C20 C23 2.75(1) ? ? yes
C20 C24 2.40(1) ? ? yes
C20 C25 1.38(1) ? ? yes
C21 C22 1.36(1) ? ? yes
C21 C23 2.36(1) ? ? yes
C21 C24 2.74(1) ? ? yes
C21 C25 2.37(1) ? ? yes
C22 C23 1.33(1) ? ? yes
C22 C24 2.33(2) ? ? yes
C22 C25 2.71(1) ? ? yes
C23 C24 1.36(1) ? ? yes
C23 C25 2.37(1) ? ? yes
C24 C25 1.39(1) ? ? yes
